data_7245818
loop_
_publ_author_name
'Hunter, L. R.'
'Sellars, J. D.'
'Probert, M. R.'

_publ_section_title
;
 A reversible pressure-induced bond rearrangement of flexible lanthanide
 2,5-bis(allyloxy)terephthalate coordination polymer networks
;
_journal_name_full CrystEngComm
_journal_paper_doi 10.1039/D2CE00499B
_journal_year 2022
_chemical_formula_moiety 'C24 H34 Gd N3 O11'
_chemical_formula_sum 'C24 H34 Gd N3 O11'
_chemical_formula_weight 697.79
_space_group_crystal_system triclinic
_space_group_IT_number 2
_space_group_name_Hall '-P 1'
_space_group_name_H-M_alt 'P -1'
_atom_sites_solution_hydrogens geom
_atom_sites_solution_primary dual
_audit_creation_date 2022-06-17
_audit_creation_method
;
Olex2 1.3
(compiled 2020.12.01 svn.r5f60950 for OlexSys, GUI svn.r6408)
;
_audit_update_record
;
2022-06-17 deposited with the CCDC.	2022-11-09 downloaded from the CCDC.
;
_cell_angle_alpha 81.375(3)
_cell_angle_beta 70.977(3)
_cell_angle_gamma 89.188(3)
_cell_formula_units_Z 2
_cell_length_a 10.3633(8)
_cell_length_b 10.4061(8)
_cell_length_c 13.8433(10)
_cell_measurement_reflns_used 9572
_cell_measurement_temperature 150.0
_cell_measurement_theta_max 73.22
_cell_measurement_theta_min 3.42
_cell_volume 1394.43(18)
_computing_cell_refinement 'SAINT V8.38A (?, 2016)'
_computing_data_reduction 'SAINT V8.38A (?, 2016)'
_computing_molecular_graphics 'Olex2 1.3 (Dolomanov et al., 2009)'
_computing_publication_material 'Olex2 1.3 (Dolomanov et al., 2009)'
_computing_structure_refinement 'XL  (Sheldrick, 2008)'
_computing_structure_solution 'SHELXT  (Sheldrick, 2015)'
_diffrn_ambient_temperature 150.0
_diffrn_measured_fraction_theta_full 0.981
_diffrn_measured_fraction_theta_max 0.981
_diffrn_measurement_device_type 'Bruker APEX-II CCD'
_diffrn_measurement_method '\f and \w scans'
_diffrn_radiation_type CuK\a
_diffrn_radiation_wavelength 1.54178
_diffrn_reflns_av_R_equivalents 0.0629
_diffrn_reflns_av_unetI/netI 0.0271
_diffrn_reflns_Laue_measured_fraction_full 0.981
_diffrn_reflns_Laue_measured_fraction_max 0.981
_diffrn_reflns_limit_h_max 11
_diffrn_reflns_limit_h_min -12
_diffrn_reflns_limit_k_max 12
_diffrn_reflns_limit_k_min -12
_diffrn_reflns_limit_l_max 16
_diffrn_reflns_limit_l_min -16
_diffrn_reflns_number 53274
_diffrn_reflns_point_group_measured_fraction_full 0.981
_diffrn_reflns_point_group_measured_fraction_max 0.981
_diffrn_reflns_theta_full 67.184
_diffrn_reflns_theta_max 67.184
_diffrn_reflns_theta_min 3.418
_diffrn_source_current 1.0
_diffrn_source_power 0.05
_diffrn_source_voltage 50.0
_diffrn_standards_number 0
_exptl_absorpt_coefficient_mu 15.927
_exptl_absorpt_correction_T_max 0.2234
_exptl_absorpt_correction_T_min 0.0544
_exptl_absorpt_correction_type multi-scan
_exptl_absorpt_process_details
;
SADABS-2016/2 (Bruker,2016) was used for absorption correction.
wR2(int) was 0.1323 before and 0.0903 after correction.
The Ratio of minimum to maximum transmission is 0.2435.
The \l/2 correction factor is Not present.
;
_exptl_crystal_colour colourless
_exptl_crystal_colour_primary colourless
_exptl_crystal_density_diffrn 1.662
_exptl_crystal_description plate
_exptl_crystal_F_000 702
_exptl_crystal_size_max 0.06
_exptl_crystal_size_mid 0.02
_exptl_crystal_size_min 0.01
_refine_diff_density_max 0.416
_refine_diff_density_min -0.566
_refine_diff_density_rms 0.062
_refine_ls_extinction_method none
_refine_ls_goodness_of_fit_ref 1.083
_refine_ls_hydrogen_treatment constr
_refine_ls_matrix_type full
_refine_ls_number_parameters 356
_refine_ls_number_reflns 4904
_refine_ls_number_restraints 265
_refine_ls_restrained_S_all 1.054
_refine_ls_R_factor_all 0.0231
_refine_ls_R_factor_gt 0.0222
_refine_ls_shift/su_max 0.000
_refine_ls_shift/su_mean 0.000
_refine_ls_structure_factor_coef Fsqd
_refine_ls_weighting_details 'w=1/[\s^2^(Fo^2^)+(0.0363P)^2^+0.4332P] where P=(Fo^2^+2Fc^2^)/3'
_refine_ls_weighting_scheme calc
_refine_ls_wR_factor_gt 0.0594
_refine_ls_wR_factor_ref 0.0599
_reflns_Friedel_coverage 0.000
_reflns_number_gt 4744
_reflns_number_total 4904
_reflns_threshold_expression 'I > 2\s(I)'
_cod_data_source_file d2ce00499b2.cif
_cod_data_source_block lrh_022_r38
_cod_database_code 7245818
_shelx_shelxl_version_number 2018/3
_shelx_space_group_comment
;
The symmetry employed for this shelxl refinement is uniquely defined
by the following loop, which should always be used as a source of
symmetry information in preference to the above space-group names.
They are only intended as comments.
;
_shelx_estimated_absorpt_t_max 0.857
_shelx_estimated_absorpt_t_min 0.448
_olex2_refinement_description
;
1. Fixed Uiso
 At 1.2 times of:
  All C(H) groups, All C(H,H) groups
 At 1.5 times of:
  All C(H,H,H) groups
2. Rigid body (RIGU) restrains
 All non-hydrogen atoms
 with sigma for 1-2 distances of 0.004 and sigma for 1-3 distances of 0.004
3.a Secondary CH2 refined with riding coordinates:
 C5(H5A,H5B), C16(H16A,H16B), C23(H23A,H23B), C12(H12A,H12B), C18(H18A,H18B),
 C21(H21A,H21B)
3.b Aromatic/amide H refined with riding coordinates:
 C3(H3), C15(H15), C11(H11), C6(H6), C20(H20), C13(H13)
3.c X=CH2 refined with riding coordinates:
 C14(H14A,H14B), C7(H7A,H7B)
3.d Idealised Me refined as rotating group:
 C17(H17A,H17B,H17C), C19(H19A,H19B,H19C), C24(H24A,H24B,H24C), C22(H22A,H22B,
 H22C)
;
_olex2_submission_special_instructions 'No special instructions were received'

loop_
_space_group_symop_operation_xyz
'x, y, z'
'-x, -y, -z'

loop_
_atom_site_label
_atom_site_type_symbol
_atom_site_fract_x
_atom_site_fract_y
_atom_site_fract_z
_atom_site_U_iso_or_equiv
_atom_site_adp_type
_atom_site_occupancy
_atom_site_site_symmetry_order
_atom_site_calc_flag
_atom_site_refinement_flags_posn
_atom_site_refinement_flags_adp
_atom_site_refinement_flags_occupancy
_atom_site_disorder_assembly
_atom_site_disorder_group
Gd1 Gd 0.42148(2) 0.49303(2) 0.66787(2) 0.02407(6) Uani 1 1 d . . . . .
O1 O 0.63695(18) 0.39767(17) 0.62234(14) 0.0308(4) Uani 1 1 d . . . . .
O2 O 0.57304(19) 0.66041(17) 0.56190(14) 0.0312(4) Uani 1 1 d . . . . .
O9 O 0.6149(2) 0.70277(17) 0.39084(14) 0.0337(4) Uani 1 1 d . . . . .
O3 O 0.5283(2) 0.54944(18) 0.78817(14) 0.0338(4) Uani 1 1 d . . . . .
O8 O 0.68386(19) 0.43377(18) 0.45202(14) 0.0319(4) Uani 1 1 d . . . . .
O10 O 0.8660(2) 0.3056(2) 0.65991(15) 0.0393(5) Uani 1 1 d . . . . .
O5 O 0.3406(2) 0.3299(2) 0.82878(15) 0.0421(5) Uani 1 1 d . . . . .
O6 O 0.1821(2) 0.4190(2) 0.77523(15) 0.0413(5) Uani 1 1 d . . . . .
O4 O 0.3107(2) 0.6822(2) 0.73003(16) 0.0403(5) Uani 1 1 d . . . . .
N3 N 0.6815(2) 0.5651(2) 0.87151(18) 0.0353(5) Uani 1 1 d . . . . .
O11 O 0.2794(2) 1.0953(2) 0.4457(2) 0.0494(6) Uani 1 1 d . . . . .
N1 N 0.2143(3) 0.3352(3) 0.83862(19) 0.0427(6) Uani 1 1 d . . . . .
N2 N 0.3051(3) 0.8904(2) 0.7615(2) 0.0407(6) Uani 1 1 d . . . . .
C2 C 0.8656(3) 0.4589(2) 0.51624(19) 0.0277(5) Uani 1 1 d . . . . .
C9 C 0.5432(3) 0.8743(2) 0.48867(19) 0.0292(5) Uani 1 1 d . . . . .
C4 C 0.9349(3) 0.4024(3) 0.5823(2) 0.0295(5) Uani 1 1 d . . . . .
C3 C 1.0681(3) 0.4442(3) 0.5657(2) 0.0292(5) Uani 1 1 d . . . . .
H3 H 1.114795 0.406161 0.611011 0.035 Uiso 1 1 calc R U . . .
C15 C 0.6408(3) 0.5251(3) 0.7992(2) 0.0328(6) Uani 1 1 d . . . . .
H15 H 0.701243 0.474794 0.753209 0.039 Uiso 1 1 calc R U . . .
C11 C 0.4333(3) 0.9190(3) 0.4591(2) 0.0325(6) Uani 1 1 d . . . . .
H11 H 0.387943 0.863714 0.430725 0.039 Uiso 1 1 calc R U . . .
O7 O 0.1280(3) 0.2640(3) 0.9053(2) 0.0844(10) Uani 1 1 d . . . . .
C1 C 0.7183(3) 0.4257(2) 0.5317(2) 0.0272(5) Uani 1 1 d . . . . .
C8 C 0.5816(3) 0.7350(2) 0.4799(2) 0.0293(5) Uani 1 1 d . . . . .
C10 C 0.3883(3) 1.0447(3) 0.4707(2) 0.0328(6) Uani 1 1 d . . . . .
C6 C 0.8302(4) 0.1569(3) 0.8119(2) 0.0457(7) Uani 1 1 d . . . . .
H6 H 0.861649 0.103060 0.860752 0.055 Uiso 1 1 calc R U . . .
C5 C 0.9341(3) 0.2414(3) 0.7260(2) 0.0370(6) Uani 1 1 d . . . . .
H5A H 0.975927 0.305737 0.753825 0.044 Uiso 1 1 calc R U . . .
H5B H 1.007160 0.188025 0.687420 0.044 Uiso 1 1 calc R U . . .
C20 C 0.3642(3) 0.7793(3) 0.7467(2) 0.0378(6) Uani 1 1 d . . . . .
H20 H 0.454780 0.772444 0.748745 0.045 Uiso 1 1 calc R U . . .
C16 C 0.5950(3) 0.6479(3) 0.9416(2) 0.0398(6) Uani 1 1 d . . . . .
H16A H 0.602459 0.622917 1.011390 0.048 Uiso 1 1 calc R U . . .
H16B H 0.498576 0.633559 0.946853 0.048 Uiso 1 1 calc R U . . .
C23 C 0.3707(4) 0.9950(3) 0.7910(2) 0.0450(7) Uani 1 1 d . . . . .
H23A H 0.355908 1.079237 0.752924 0.054 Uiso 1 1 calc R U . . .
H23B H 0.470346 0.982255 0.770027 0.054 Uiso 1 1 calc R U . . .
C12 C 0.2081(3) 1.0175(3) 0.4035(3) 0.0458(7) Uani 1 1 d . . . . .
H12A H 0.165601 0.940044 0.454563 0.055 Uiso 1 1 calc R U . . .
H12B H 0.271868 0.987658 0.341175 0.055 Uiso 1 1 calc R U . . .
C14 C 0.0829(4) 1.2197(4) 0.3782(3) 0.0556(9) Uani 1 1 d . . . . .
H14A H 0.141901 1.269449 0.399570 0.067 Uiso 1 1 calc R U . . .
H14B H 0.010520 1.260213 0.358623 0.067 Uiso 1 1 calc R U . . .
C18 C 0.8171(3) 0.5347(3) 0.8784(3) 0.0464(7) Uani 1 1 d . . . . .
H18A H 0.862665 0.615418 0.883107 0.056 Uiso 1 1 calc R U . . .
H18B H 0.872817 0.502726 0.814332 0.056 Uiso 1 1 calc R U . . .
C7 C 0.7000(4) 0.1509(3) 0.8255(2) 0.0489(8) Uani 1 1 d . . . . .
H7A H 0.664311 0.203145 0.778403 0.059 Uiso 1 1 calc R U . . .
H7B H 0.640670 0.094265 0.882474 0.059 Uiso 1 1 calc R U . . .
C13 C 0.1011(4) 1.0960(4) 0.3757(3) 0.0560(9) Uani 1 1 d . . . . .
H13 H 0.039123 1.051086 0.353774 0.067 Uiso 1 1 calc R U . . .
C21 C 0.1701(4) 0.9083(3) 0.7522(3) 0.0515(8) Uani 1 1 d . . . . .
H21A H 0.165532 0.869916 0.692072 0.062 Uiso 1 1 calc R U . . .
H21B H 0.154800 1.002557 0.739246 0.062 Uiso 1 1 calc R U . . .
C17 C 0.6350(4) 0.7895(3) 0.9049(3) 0.0573(9) Uani 1 1 d . . . . .
H17A H 0.725389 0.806482 0.909621 0.086 Uiso 1 1 calc R U . . .
H17B H 0.567909 0.842184 0.948320 0.086 Uiso 1 1 calc R U . . .
H17C H 0.637815 0.812261 0.832950 0.086 Uiso 1 1 calc R U . . .
C19 C 0.8120(4) 0.4339(4) 0.9702(3) 0.0580(9) Uani 1 1 d . . . . .
H19A H 0.751038 0.461754 1.033471 0.087 Uiso 1 1 calc R U . . .
H19B H 0.903957 0.424063 0.975077 0.087 Uiso 1 1 calc R U . . .
H19C H 0.777713 0.350538 0.961654 0.087 Uiso 1 1 calc R U . . .
C24 C 0.3177(4) 1.0006(4) 0.9046(3) 0.0572(9) Uani 1 1 d . . . . .
H24A H 0.369630 1.067750 0.920475 0.086 Uiso 1 1 calc R U . . .
H24B H 0.327744 0.916056 0.942963 0.086 Uiso 1 1 calc R U . . .
H24C H 0.220964 1.021668 0.924683 0.086 Uiso 1 1 calc R U . . .
C22 C 0.0592(4) 0.8464(5) 0.8478(4) 0.0778(12) Uani 1 1 d . . . . .
H22A H -0.029586 0.857478 0.837224 0.117 Uiso 1 1 calc R U . . .
H22B H 0.059683 0.887991 0.906685 0.117 Uiso 1 1 calc R U . . .
H22C H 0.075136 0.753488 0.861768 0.117 Uiso 1 1 calc R U . . .

loop_
_atom_site_aniso_label
_atom_site_aniso_U_11
_atom_site_aniso_U_22
_atom_site_aniso_U_33
_atom_site_aniso_U_23
_atom_site_aniso_U_13
_atom_site_aniso_U_12
Gd1 0.02508(9) 0.02608(9) 0.02437(9) -0.00585(5) -0.01171(6) 0.00085(5)
O1 0.0279(9) 0.0344(10) 0.0319(9) -0.0064(7) -0.0116(7) 0.0029(7)
O2 0.0369(10) 0.0270(9) 0.0325(9) -0.0027(7) -0.0158(8) -0.0017(7)
O9 0.0413(11) 0.0311(9) 0.0317(9) -0.0089(8) -0.0139(8) -0.0020(8)
O3 0.0381(11) 0.0376(10) 0.0342(10) -0.0101(8) -0.0212(8) 0.0030(8)
O8 0.0359(10) 0.0322(9) 0.0347(10) -0.0073(7) -0.0202(8) 0.0018(7)
O10 0.0329(10) 0.0446(11) 0.0400(11) 0.0110(9) -0.0187(8) -0.0045(8)
O5 0.0424(12) 0.0513(12) 0.0339(10) 0.0016(9) -0.0175(9) -0.0038(9)
O6 0.0358(11) 0.0469(12) 0.0377(11) 0.0004(9) -0.0103(8) 0.0002(9)
O4 0.0371(11) 0.0419(11) 0.0502(12) -0.0195(9) -0.0203(9) 0.0069(8)
N3 0.0352(13) 0.0400(13) 0.0383(12) -0.0109(10) -0.0202(10) 0.0020(10)
O11 0.0562(14) 0.0352(11) 0.0760(16) -0.0170(10) -0.0440(12) 0.0064(9)
N1 0.0387(14) 0.0487(15) 0.0350(13) -0.0009(11) -0.0066(10) -0.0011(11)
N2 0.0463(14) 0.0380(13) 0.0438(14) -0.0119(11) -0.0206(11) 0.0073(11)
C2 0.0272(13) 0.0317(13) 0.0274(12) -0.0065(10) -0.0126(10) 0.0039(10)
C9 0.0351(14) 0.0279(12) 0.0246(12) -0.0042(10) -0.0096(10) -0.0016(10)
C4 0.0290(13) 0.0318(13) 0.0285(13) -0.0025(10) -0.0115(10) 0.0029(10)
C3 0.0293(13) 0.0325(13) 0.0310(13) -0.0057(10) -0.0166(10) 0.0045(10)
C15 0.0373(15) 0.0323(13) 0.0323(13) -0.0059(11) -0.0156(11) 0.0014(11)
C11 0.0399(15) 0.0298(13) 0.0319(13) -0.0053(10) -0.0169(11) -0.0041(11)
O7 0.0530(16) 0.090(2) 0.0777(19) 0.0388(16) 0.0008(14) -0.0070(14)
C1 0.0278(13) 0.0259(12) 0.0319(13) -0.0060(10) -0.0149(10) 0.0035(9)
C8 0.0278(13) 0.0288(13) 0.0331(13) -0.0048(10) -0.0122(10) -0.0030(10)
C10 0.0377(15) 0.0291(13) 0.0361(14) -0.0063(11) -0.0174(12) 0.0001(11)
C6 0.059(2) 0.0426(17) 0.0387(16) 0.0018(13) -0.0229(14) -0.0027(14)
C5 0.0381(16) 0.0394(15) 0.0368(15) 0.0012(12) -0.0199(12) 0.0013(12)
C20 0.0404(16) 0.0397(15) 0.0370(15) -0.0115(12) -0.0152(12) 0.0063(12)
C16 0.0431(16) 0.0499(17) 0.0336(14) -0.0141(12) -0.0191(12) 0.0033(13)
C23 0.057(2) 0.0359(15) 0.0459(17) -0.0097(13) -0.0204(15) -0.0005(13)
C12 0.0446(18) 0.0431(17) 0.061(2) -0.0186(15) -0.0274(15) 0.0025(13)
C14 0.062(2) 0.057(2) 0.059(2) -0.0183(17) -0.0307(18) 0.0132(17)
C18 0.0403(17) 0.0544(19) 0.0544(19) -0.0162(15) -0.0253(14) 0.0033(14)
C7 0.058(2) 0.0482(18) 0.0363(16) 0.0017(13) -0.0128(14) -0.0160(15)
C13 0.052(2) 0.057(2) 0.077(2) -0.0258(18) -0.0399(18) 0.0092(16)
C21 0.0513(19) 0.0447(18) 0.064(2) -0.0086(15) -0.0262(16) 0.0084(14)
C17 0.056(2) 0.0479(19) 0.075(2) -0.0246(17) -0.0237(18) 0.0040(15)
C19 0.061(2) 0.066(2) 0.062(2) -0.0182(18) -0.0366(18) 0.0193(18)
C24 0.076(3) 0.054(2) 0.0471(18) -0.0145(16) -0.0239(17) -0.0024(17)
C22 0.051(2) 0.093(3) 0.085(3) -0.011(3) -0.017(2) -0.003(2)

loop_
_atom_type_symbol
_atom_type_description
_atom_type_scat_dispersion_real
_atom_type_scat_dispersion_imag
_atom_type_scat_source
C C 0.0181 0.0091 'International Tables Vol C Tables 4.2.6.8 and 6.1.1.4'
H H 0.0000 0.0000 'International Tables Vol C Tables 4.2.6.8 and 6.1.1.4'
Gd Gd -8.8380 11.9157 'International Tables Vol C Tables 4.2.6.8 and 6.1.1.4'
N N 0.0311 0.0180 'International Tables Vol C Tables 4.2.6.8 and 6.1.1.4'
O O 0.0492 0.0322 'International Tables Vol C Tables 4.2.6.8 and 6.1.1.4'

loop_
_geom_angle_atom_site_label_1
_geom_angle_atom_site_label_2
_geom_angle_atom_site_label_3
_geom_angle
_geom_angle_site_symmetry_1
_geom_angle_site_symmetry_3
_geom_angle_publ_flag
O1 Gd1 O9 75.24(6) . 2_666 ?
O1 Gd1 O3 74.53(6) . . ?
O1 Gd1 O5 90.10(7) . . ?
O1 Gd1 O6 136.11(7) . . ?
O1 Gd1 O4 141.62(7) . . ?
O2 Gd1 O1 75.31(6) . . ?
O2 Gd1 O9 122.65(6) . 2_666 ?
O2 Gd1 O3 79.95(6) . . ?
O2 Gd1 O5 150.99(7) . . ?
O2 Gd1 O6 148.58(7) . . ?
O2 Gd1 O4 78.03(7) . . ?
O9 Gd1 O3 135.07(6) 2_666 . ?
O9 Gd1 O5 75.66(7) 2_666 . ?
O9 Gd1 O6 75.56(7) 2_666 . ?
O9 Gd1 O4 143.09(7) 2_666 . ?
O3 Gd1 O5 71.95(7) . . ?
O3 Gd1 O6 105.59(7) . . ?
O8 Gd1 O1 122.43(6) 2_666 . ?
O8 Gd1 O2 78.12(6) 2_666 . ?
O8 Gd1 O9 77.97(6) 2_666 2_666 ?
O8 Gd1 O3 146.90(6) 2_666 . ?
O8 Gd1 O5 130.30(7) 2_666 . ?
O8 Gd1 O6 81.87(7) 2_666 . ?
O8 Gd1 O4 77.38(7) 2_666 . ?
O5 Gd1 O6 51.11(7) . . ?
O4 Gd1 O3 74.03(7) . . ?
O4 Gd1 O5 100.50(7) . . ?
O4 Gd1 O6 74.11(7) . . ?
C1 O1 Gd1 119.35(16) . . ?
C8 O2 Gd1 135.37(16) . . ?
C8 O9 Gd1 132.30(17) . 2_666 ?
C15 O3 Gd1 132.75(17) . . ?
C1 O8 Gd1 159.87(17) . 2_666 ?
C4 O10 C5 118.9(2) . . ?
N1 O5 Gd1 96.03(15) . . ?
N1 O6 Gd1 96.00(16) . . ?
C20 O4 Gd1 127.58(19) . . ?
C15 N3 C16 120.4(2) . . ?
C15 N3 C18 120.7(2) . . ?
C16 N3 C18 118.8(2) . . ?
C10 O11 C12 118.4(2) . . ?
O5 N1 Gd1 58.29(13) . . ?
O6 N1 Gd1 58.51(13) . . ?
O6 N1 O5 116.6(2) . . ?
O7 N1 Gd1 175.8(3) . . ?
O7 N1 O5 122.4(3) . . ?
O7 N1 O6 121.0(3) . . ?
C20 N2 C23 121.2(3) . . ?
C20 N2 C21 119.4(3) . . ?
C21 N2 C23 119.4(3) . . ?
C4 C2 C1 123.4(2) . . ?
C3 C2 C4 119.3(2) 2_766 . ?
C3 C2 C1 117.2(2) 2_766 . ?
C11 C9 C8 117.9(2) . . ?
C11 C9 C10 120.2(2) . 2_676 ?
C10 C9 C8 121.8(2) 2_676 . ?
O10 C4 C2 116.8(2) . . ?
O10 C4 C3 123.6(2) . . ?
C3 C4 C2 119.5(2) . . ?
C2 C3 H3 119.4 2_766 . ?
C4 C3 C2 121.1(2) . 2_766 ?
C4 C3 H3 119.4 . . ?
O3 C15 N3 123.8(3) . . ?
O3 C15 H15 118.1 . . ?
N3 C15 H15 118.1 . . ?
C9 C11 H11 119.7 . . ?
C9 C11 C10 120.6(2) . . ?
C10 C11 H11 119.7 . . ?
O1 C1 O8 124.2(2) . . ?
O1 C1 C2 118.7(2) . . ?
O8 C1 C2 117.1(2) . . ?
O2 C8 O9 125.7(2) . . ?
O2 C8 C9 117.3(2) . . ?
O9 C8 C9 117.0(2) . . ?
O11 C10 C9 116.4(2) . 2_676 ?
O11 C10 C11 124.4(2) . . ?
C9 C10 C11 119.2(3) 2_676 . ?
C5 C6 H6 117.3 . . ?
C7 C6 H6 117.3 . . ?
C7 C6 C5 125.4(3) . . ?
O10 C5 C6 107.3(2) . . ?
O10 C5 H5A 110.2 . . ?
O10 C5 H5B 110.2 . . ?
C6 C5 H5A 110.2 . . ?
C6 C5 H5B 110.2 . . ?
H5A C5 H5B 108.5 . . ?
O4 C20 N2 125.1(3) . . ?
O4 C20 H20 117.5 . . ?
N2 C20 H20 117.5 . . ?
N3 C16 H16A 109.2 . . ?
N3 C16 H16B 109.2 . . ?
N3 C16 C17 111.9(3) . . ?
H16A C16 H16B 107.9 . . ?
C17 C16 H16A 109.2 . . ?
C17 C16 H16B 109.2 . . ?
N2 C23 H23A 109.0 . . ?
N2 C23 H23B 109.0 . . ?
N2 C23 C24 113.0(3) . . ?
H23A C23 H23B 107.8 . . ?
C24 C23 H23A 109.0 . . ?
C24 C23 H23B 109.0 . . ?
O11 C12 H12A 110.0 . . ?
O11 C12 H12B 110.0 . . ?
O11 C12 C13 108.6(3) . . ?
H12A C12 H12B 108.4 . . ?
C13 C12 H12A 110.0 . . ?
C13 C12 H12B 110.0 . . ?
H14A C14 H14B 120.0 . . ?
C13 C14 H14A 120.0 . . ?
C13 C14 H14B 120.0 . . ?
N3 C18 H18A 109.0 . . ?
N3 C18 H18B 109.0 . . ?
N3 C18 C19 113.0(3) . . ?
H18A C18 H18B 107.8 . . ?
C19 C18 H18A 109.0 . . ?
C19 C18 H18B 109.0 . . ?
C6 C7 H7A 120.0 . . ?
C6 C7 H7B 120.0 . . ?
H7A C7 H7B 120.0 . . ?
C12 C13 H13 116.4 . . ?
C14 C13 C12 127.2(3) . . ?
C14 C13 H13 116.4 . . ?
N2 C21 H21A 109.2 . . ?
N2 C21 H21B 109.2 . . ?
N2 C21 C22 112.0(3) . . ?
H21A C21 H21B 107.9 . . ?
C22 C21 H21A 109.2 . . ?
C22 C21 H21B 109.2 . . ?
C16 C17 H17A 109.5 . . ?
C16 C17 H17B 109.5 . . ?
C16 C17 H17C 109.5 . . ?
H17A C17 H17B 109.5 . . ?
H17A C17 H17C 109.5 . . ?
H17B C17 H17C 109.5 . . ?
C18 C19 H19A 109.5 . . ?
C18 C19 H19B 109.5 . . ?
C18 C19 H19C 109.5 . . ?
H19A C19 H19B 109.5 . . ?
H19A C19 H19C 109.5 . . ?
H19B C19 H19C 109.5 . . ?
C23 C24 H24A 109.5 . . ?
C23 C24 H24B 109.5 . . ?
C23 C24 H24C 109.5 . . ?
H24A C24 H24B 109.5 . . ?
H24A C24 H24C 109.5 . . ?
H24B C24 H24C 109.5 . . ?
C21 C22 H22A 109.5 . . ?
C21 C22 H22B 109.5 . . ?
C21 C22 H22C 109.5 . . ?
H22A C22 H22B 109.5 . . ?
H22A C22 H22C 109.5 . . ?
H22B C22 H22C 109.5 . . ?

loop_
_geom_bond_atom_site_label_1
_geom_bond_atom_site_label_2
_geom_bond_distance
_geom_bond_site_symmetry_2
_geom_bond_publ_flag
Gd1 O1 2.3612(18) . ?
Gd1 O2 2.3371(18) . ?
Gd1 O9 2.3817(18) 2_666 ?
Gd1 O3 2.4200(18) . ?
Gd1 O8 2.3032(18) 2_666 ?
Gd1 O5 2.497(2) . ?
Gd1 O6 2.503(2) . ?
Gd1 O4 2.3946(19) . ?
O1 C1 1.256(3) . ?
O2 C8 1.254(3) . ?
O9 C8 1.263(3) . ?
O3 C15 1.243(3) . ?
O8 C1 1.257(3) . ?
O10 C4 1.370(3) . ?
O10 C5 1.416(3) . ?
O5 N1 1.272(3) . ?
O6 N1 1.263(3) . ?
O4 C20 1.244(4) . ?
N3 C15 1.326(4) . ?
N3 C16 1.465(4) . ?
N3 C18 1.466(4) . ?
O11 C10 1.361(4) . ?
O11 C12 1.409(4) . ?
N1 O7 1.216(4) . ?
N2 C20 1.312(4) . ?
N2 C23 1.466(4) . ?
N2 C21 1.453(4) . ?
C2 C4 1.397(4) . ?
C2 C3 1.394(4) 2_766 ?
C2 C1 1.509(4) . ?
C9 C11 1.383(4) . ?
C9 C8 1.510(4) . ?
C9 C10 1.396(4) 2_676 ?
C4 C3 1.388(4) . ?
C3 H3 0.9500 . ?
C15 H15 0.9500 . ?
C11 H11 0.9500 . ?
C11 C10 1.397(4) . ?
C6 H6 0.9500 . ?
C6 C5 1.492(4) . ?
C6 C7 1.301(5) . ?
C5 H5A 0.9900 . ?
C5 H5B 0.9900 . ?
C20 H20 0.9500 . ?
C16 H16A 0.9900 . ?
C16 H16B 0.9900 . ?
C16 C17 1.502(5) . ?
C23 H23A 0.9900 . ?
C23 H23B 0.9900 . ?
C23 C24 1.497(5) . ?
C12 H12A 0.9900 . ?
C12 H12B 0.9900 . ?
C12 C13 1.484(5) . ?
C14 H14A 0.9500 . ?
C14 H14B 0.9500 . ?
C14 C13 1.302(5) . ?
C18 H18A 0.9900 . ?
C18 H18B 0.9900 . ?
C18 C19 1.509(5) . ?
C7 H7A 0.9500 . ?
C7 H7B 0.9500 . ?
C13 H13 0.9500 . ?
C21 H21A 0.9900 . ?
C21 H21B 0.9900 . ?
C21 C22 1.504(6) . ?
C17 H17A 0.9800 . ?
C17 H17B 0.9800 . ?
C17 H17C 0.9800 . ?
C19 H19A 0.9800 . ?
C19 H19B 0.9800 . ?
C19 H19C 0.9800 . ?
C24 H24A 0.9800 . ?
C24 H24B 0.9800 . ?
C24 H24C 0.9800 . ?
C22 H22A 0.9800 . ?
C22 H22B 0.9800 . ?
C22 H22C 0.9800 . ?

loop_
_geom_torsion_atom_site_label_1
_geom_torsion_atom_site_label_2
_geom_torsion_atom_site_label_3
_geom_torsion_atom_site_label_4
_geom_torsion
_geom_torsion_site_symmetry_1
_geom_torsion_site_symmetry_2
_geom_torsion_site_symmetry_3
_geom_torsion_site_symmetry_4
_geom_torsion_publ_flag
Gd1 O1 C1 O8 -42.9(3) . . . . ?
Gd1 O1 C1 C2 133.72(19) . . . . ?
Gd1 O2 C8 O9 -72.7(4) . . . . ?
Gd1 O2 C8 C9 104.7(3) . . . . ?
Gd1 O9 C8 O2 33.1(4) 2_666 . . . ?
Gd1 O9 C8 C9 -144.30(19) 2_666 . . . ?
Gd1 O3 C15 N3 -179.76(19) . . . . ?
Gd1 O8 C1 O1 63.9(6) 2_666 . . . ?
Gd1 O8 C1 C2 -112.8(5) 2_666 . . . ?
Gd1 O5 N1 O6 -5.0(3) . . . . ?
Gd1 O5 N1 O7 175.1(3) . . . . ?
Gd1 O6 N1 O5 5.0(3) . . . . ?
Gd1 O6 N1 O7 -175.1(3) . . . . ?
Gd1 O4 C20 N2 166.2(2) . . . . ?
O10 C4 C3 C2 178.4(2) . . . 2_766 ?
O11 C12 C13 C14 7.0(6) . . . . ?
C2 C4 C3 C2 -0.5(4) . . . 2_766 ?
C9 C11 C10 O11 -178.6(3) . . . . ?
C9 C11 C10 C9 0.8(4) . . . 2_676 ?
C4 O10 C5 C6 171.3(2) . . . . ?
C4 C2 C1 O1 33.5(4) . . . . ?
C4 C2 C1 O8 -149.6(2) . . . . ?
C3 C2 C4 O10 -178.5(2) 2_766 . . . ?
C3 C2 C4 C3 0.5(4) 2_766 . . . ?
C3 C2 C1 O1 -143.3(2) 2_766 . . . ?
C3 C2 C1 O8 33.6(3) 2_766 . . . ?
C15 N3 C16 C17 -96.2(3) . . . . ?
C15 N3 C18 C19 -107.9(3) . . . . ?
C11 C9 C8 O2 -117.2(3) . . . . ?
C11 C9 C8 O9 60.4(3) . . . . ?
C1 C2 C4 O10 4.8(4) . . . . ?
C1 C2 C4 C3 -176.2(2) . . . . ?
C8 C9 C11 C10 176.5(2) . . . . ?
C10 O11 C12 C13 -176.0(3) . . . . ?
C10 C9 C11 C10 -0.8(4) 2_676 . . . ?
C10 C9 C8 O2 60.1(3) 2_676 . . . ?
C10 C9 C8 O9 -122.3(3) 2_676 . . . ?
C5 O10 C4 C2 177.2(2) . . . . ?
C5 O10 C4 C3 -1.7(4) . . . . ?
C20 N2 C23 C24 -99.1(4) . . . . ?
C20 N2 C21 C22 80.0(4) . . . . ?
C16 N3 C15 O3 -2.8(4) . . . . ?
C16 N3 C18 C19 76.1(4) . . . . ?
C23 N2 C20 O4 173.7(3) . . . . ?
C23 N2 C21 C22 -97.9(4) . . . . ?
C12 O11 C10 C9 179.4(3) . . . 2_676 ?
C12 O11 C10 C11 -1.2(4) . . . . ?
C18 N3 C15 O3 -178.7(3) . . . . ?
C18 N3 C16 C17 79.8(3) . . . . ?
C7 C6 C5 O10 -3.8(5) . . . . ?
C21 N2 C20 O4 -4.1(5) . . . . ?
C21 N2 C23 C24 78.8(4) . . . . ?
